data_2230326
loop_
_publ_author_name
'Betz, Richard'
'Gerber, Thomas'

_publ_section_title
;
 2-Chloro-6-fluorobenzoic acid
;
_journal_coeditor_code GW2099
_journal_issue 6
_journal_name_full 'Acta Crystallographica Section E'
_journal_page_first o1329
_journal_paper_doi 10.1107/S1600536811016734
_journal_volume 67
_journal_year 2011
_chemical_formula_iupac 'C7 H4 Cl F O2'
_chemical_formula_moiety 'C7 H4 Cl F O2'
_chemical_formula_sum 'C7 H4 Cl F O2'
_chemical_formula_weight 174.55
_chemical_name_systematic
;
2-Chloro-6-fluorobenzoic acid
;
_space_group_IT_number 14
_symmetry_cell_setting monoclinic
_symmetry_space_group_name_Hall '-P 2ybc'
_symmetry_space_group_name_H-M 'P 1 21/c 1'
_atom_sites_solution_hydrogens geom
_atom_sites_solution_primary direct
_atom_sites_solution_secondary difmap
_audit_creation_method SHELXL-97
_cell_angle_alpha 90.00
_cell_angle_beta 98.034(3)
_cell_angle_gamma 90.00
_cell_formula_units_Z 4
_cell_length_a 3.7655(2)
_cell_length_b 13.9660(7)
_cell_length_c 13.2300(7)
_cell_measurement_reflns_used 4834
_cell_measurement_temperature 200(2)
_cell_measurement_theta_max 27.90
_cell_measurement_theta_min 2.92
_cell_volume 688.92(6)
_computing_cell_refinement 'SAINT (Bruker, 2010)'
_computing_data_collection 'APEX2 (Bruker, 2010)'
_computing_data_reduction 'SAINT (Bruker, 2010)'
_computing_molecular_graphics 'ORTEP-3 (Farrugia, 1997) and Mercury (Macrae <i>et al.</i>, 2006)'
_computing_publication_material 'SHELXL97 (Sheldrick, 2008) and PLATON (Spek, 2009)'
_computing_structure_refinement 'SHELXL97 (Sheldrick, 2008)'
_computing_structure_solution 'SHELXS97 (Sheldrick, 2008)'
_diffrn_ambient_temperature 200(2)
_diffrn_measured_fraction_theta_full 0.985
_diffrn_measured_fraction_theta_max 0.985
_diffrn_measurement_device_type 'Bruker APEXII CCD'
_diffrn_measurement_method '\f and \w'
_diffrn_radiation_monochromator graphite
_diffrn_radiation_source 'fine-focus sealed tube'
_diffrn_radiation_type MoK\a
_diffrn_radiation_wavelength 0.71073
_diffrn_reflns_av_R_equivalents 0.0810
_diffrn_reflns_av_sigmaI/netI 0.0370
_diffrn_reflns_limit_h_max 4
_diffrn_reflns_limit_h_min -4
_diffrn_reflns_limit_k_max 18
_diffrn_reflns_limit_k_min -18
_diffrn_reflns_limit_l_max 17
_diffrn_reflns_limit_l_min -17
_diffrn_reflns_number 11312
_diffrn_reflns_theta_full 28.31
_diffrn_reflns_theta_max 28.31
_diffrn_reflns_theta_min 3.11
_exptl_absorpt_coefficient_mu 0.509
_exptl_absorpt_correction_type none
_exptl_crystal_colour colourless
_exptl_crystal_density_diffrn 1.683
_exptl_crystal_density_method 'not measured'
_exptl_crystal_description needle
_exptl_crystal_F_000 352
_exptl_crystal_size_max 0.512
_exptl_crystal_size_mid 0.188
_exptl_crystal_size_min 0.152
_refine_diff_density_max 0.233
_refine_diff_density_min -0.207
_refine_ls_extinction_method none
_refine_ls_goodness_of_fit_ref 1.019
_refine_ls_hydrogen_treatment constr
_refine_ls_matrix_type full
_refine_ls_number_parameters 101
_refine_ls_number_reflns 1671
_refine_ls_number_restraints 0
_refine_ls_restrained_S_all 1.019
_refine_ls_R_factor_all 0.0501
_refine_ls_R_factor_gt 0.0318
_refine_ls_shift/su_max 0.001
_refine_ls_shift/su_mean 0.000
_refine_ls_structure_factor_coef Fsqd
_refine_ls_weighting_details 'calc w=1/[\s^2^(Fo^2^)+(0.0326P)^2^+0.2370P] where P=(Fo^2^+2Fc^2^)/3'
_refine_ls_weighting_scheme calc
_refine_ls_wR_factor_gt 0.0746
_refine_ls_wR_factor_ref 0.0812
_reflns_number_gt 1267
_reflns_number_total 1671
_reflns_threshold_expression I>2\s(I)
_cod_data_source_file gw2099.cif
_cod_data_source_block I
_cod_original_sg_symbol_Hall '-P 2ybc '
_cod_original_sg_symbol_H-M 'P 21/c  '
_cod_database_code 2230326
_cod_database_fobs_code 2230326

loop_
_symmetry_equiv_pos_as_xyz
'x, y, z'
'-x, y+1/2, -z+1/2'
'-x, -y, -z'
'x, -y-1/2, z-1/2'

loop_
_atom_site_type_symbol
_atom_site_label
_atom_site_fract_x
_atom_site_fract_y
_atom_site_fract_z
_atom_site_U_iso_or_equiv
_atom_site_adp_type
_atom_site_calc_flag
_atom_site_refinement_flags
_atom_site_occupancy
_atom_site_symmetry_multiplicity
_atom_site_disorder_assembly
_atom_site_disorder_group
Cl Cl1 0.56510(12) 0.54455(3) 0.33109(3) 0.03809(14) Uani d . 1 1 . .
F F1 0.8294(3) 0.24457(7) 0.13846(8) 0.0484(3) Uani d . 1 1 . .
O O1 0.4025(4) 0.39103(9) 0.06067(9) 0.0441(3) Uani d . 1 1 . .
H H1 0.3547 0.4253 0.0084 0.066 Uiso calc R 1 1 . .
O O2 0.7380(4) 0.51658(9) 0.11476(9) 0.0418(3) Uani d . 1 1 . .
C C1 0.6158(4) 0.43686(11) 0.12879(12) 0.0289(3) Uani d . 1 1 . .
C C2 0.7161(4) 0.38510(11) 0.22715(11) 0.0254(3) Uani d . 1 1 . .
C C3 0.7186(4) 0.42864(11) 0.32219(12) 0.0266(3) Uani d . 1 1 . .
C C4 0.8310(5) 0.37956(13) 0.41170(13) 0.0359(4) Uani d . 1 1 . .
H H4 0.8276 0.4100 0.4758 0.043 Uiso calc R 1 1 . .
C C5 0.9477(5) 0.28638(14) 0.40775(13) 0.0391(4) Uani d . 1 1 . .
H H5 1.0304 0.2534 0.4694 0.047 Uiso calc R 1 1 . .
C C6 0.9461(5) 0.24039(13) 0.31564(14) 0.0362(4) Uani d . 1 1 . .
H H6 1.0253 0.1760 0.3127 0.043 Uiso calc R 1 1 . .
C C7 0.8270(4) 0.29017(12) 0.22850(12) 0.0311(4) Uani d . 1 1 . .

loop_
_atom_site_aniso_label
_atom_site_aniso_U_11
_atom_site_aniso_U_22
_atom_site_aniso_U_33
_atom_site_aniso_U_12
_atom_site_aniso_U_13
_atom_site_aniso_U_23
Cl1 0.0461(3) 0.0291(2) 0.0393(2) 0.00636(18) 0.00668(17) -0.00432(17)
F1 0.0872(9) 0.0278(5) 0.0328(6) 0.0057(5) 0.0178(5) -0.0044(4)
O1 0.0638(9) 0.0349(7) 0.0284(6) -0.0170(6) -0.0120(6) 0.0065(5)
O2 0.0631(8) 0.0291(6) 0.0295(6) -0.0149(6) -0.0066(5) 0.0066(5)
C1 0.0364(8) 0.0252(8) 0.0241(8) -0.0017(6) 0.0006(6) 0.0004(6)
C2 0.0282(8) 0.0244(7) 0.0231(7) -0.0018(6) 0.0021(6) 0.0028(6)
C3 0.0255(7) 0.0256(8) 0.0285(8) 0.0010(6) 0.0036(6) -0.0006(6)
C4 0.0411(9) 0.0422(10) 0.0239(8) 0.0015(8) 0.0033(7) 0.0017(7)
C5 0.0442(10) 0.0412(10) 0.0315(9) 0.0074(8) 0.0039(7) 0.0133(7)
C6 0.0417(9) 0.0274(9) 0.0407(10) 0.0078(7) 0.0096(7) 0.0093(7)
C7 0.0399(9) 0.0272(8) 0.0274(8) -0.0010(7) 0.0093(7) 0.0007(6)

loop_
_atom_type_symbol
_atom_type_description
_atom_type_scat_dispersion_real
_atom_type_scat_dispersion_imag
_atom_type_scat_source
C C 0.0033 0.0016 'International Tables Vol C Tables 4.2.6.8 and 6.1.1.4'
H H 0.0000 0.0000 'International Tables Vol C Tables 4.2.6.8 and 6.1.1.4'
Cl Cl 0.1484 0.1585 'International Tables Vol C Tables 4.2.6.8 and 6.1.1.4'
F F 0.0171 0.0103 'International Tables Vol C Tables 4.2.6.8 and 6.1.1.4'
O O 0.0106 0.0060 'International Tables Vol C Tables 4.2.6.8 and 6.1.1.4'

loop_
_geom_angle_atom_site_label_1
_geom_angle_atom_site_label_2
_geom_angle_atom_site_label_3
_geom_angle_site_symmetry_1
_geom_angle_site_symmetry_3
_geom_angle
_geom_angle_publ_flag
C1 O1 H1 . . 109.5 ?
O2 C1 O1 . . 123.63(14) ?
O2 C1 C2 . . 121.11(14) ?
O1 C1 C2 . . 115.24(13) ?
C7 C2 C3 . . 116.11(14) ?
C7 C2 C1 . . 120.86(13) ?
C3 C2 C1 . . 122.98(14) ?
C4 C3 C2 . . 121.23(15) ?
C4 C3 Cl1 . . 118.11(12) ?
C2 C3 Cl1 . . 120.62(12) ?
C5 C4 C3 . . 119.81(16) ?
C5 C4 H4 . . 120.1 ?
C3 C4 H4 . . 120.1 ?
C4 C5 C6 . . 120.84(16) ?
C4 C5 H5 . . 119.6 ?
C6 C5 H5 . . 119.6 ?
C7 C6 C5 . . 118.00(16) ?
C7 C6 H6 . . 121.0 ?
C5 C6 H6 . . 121.0 ?
F1 C7 C6 . . 117.50(15) ?
F1 C7 C2 . . 118.51(14) ?
C6 C7 C2 . . 123.96(15) ?

loop_
_geom_bond_atom_site_label_1
_geom_bond_atom_site_label_2
_geom_bond_site_symmetry_2
_geom_bond_distance
_geom_bond_publ_flag
Cl1 C3 . 1.7285(16) ?
F1 C7 . 1.3519(18) ?
O1 C1 . 1.2902(19) ?
O1 H1 . 0.8400 ?
O2 C1 . 1.2287(19) ?
C1 C2 . 1.490(2) ?
C2 C7 . 1.389(2) ?
C2 C3 . 1.395(2) ?
C3 C4 . 1.383(2) ?
C4 C5 . 1.377(3) ?
C4 H4 . 0.9500 ?
C5 C6 . 1.377(3) ?
C5 H5 . 0.9500 ?
C6 C7 . 1.367(2) ?
C6 H6 . 0.9500 ?

loop_
_geom_hbond_atom_site_label_D
_geom_hbond_atom_site_label_H
_geom_hbond_atom_site_label_A
_geom_hbond_site_symmetry_A
_geom_hbond_distance_DH
_geom_hbond_distance_HA
_geom_hbond_distance_DA
_geom_hbond_angle_DHA
O1 H1 O2 3_665 0.84 1.81 2.6436(17) 172
C5 H5 F1 4_566 0.95 2.46 3.175(2) 132

loop_
_geom_torsion_atom_site_label_1
_geom_torsion_atom_site_label_2
_geom_torsion_atom_site_label_3
_geom_torsion_atom_site_label_4
_geom_torsion_site_symmetry_1
_geom_torsion_site_symmetry_2
_geom_torsion_site_symmetry_3
_geom_torsion_site_symmetry_4
_geom_torsion
_geom_torsion_publ_flag
O2 C1 C2 C7 . . . . -131.11(17) ?
O1 C1 C2 C7 . . . . 47.3(2) ?
O2 C1 C2 C3 . . . . 46.4(2) ?
O1 C1 C2 C3 . . . . -135.22(17) ?
C7 C2 C3 C4 . . . . 0.9(2) ?
C1 C2 C3 C4 . . . . -176.64(15) ?
C7 C2 C3 Cl1 . . . . -176.68(12) ?
C1 C2 C3 Cl1 . . . . 5.7(2) ?
C2 C3 C4 C5 . . . . 0.9(3) ?
Cl1 C3 C4 C5 . . . . 178.59(14) ?
C3 C4 C5 C6 . . . . -1.6(3) ?
C4 C5 C6 C7 . . . . 0.3(3) ?
C5 C6 C7 F1 . . . . 179.46(15) ?
C5 C6 C7 C2 . . . . 1.7(3) ?
C3 C2 C7 F1 . . . . 179.95(14) ?
C1 C2 C7 F1 . . . . -2.4(2) ?
C3 C2 C7 C6 . . . . -2.3(2) ?
C1 C2 C7 C6 . . . . 175.35(16) ?

loop_
_cod_related_entry_id
_cod_related_entry_database
_cod_related_entry_code
1 ChemSpider 61264
